data_1542626
loop_
_publ_author_name
'Yang, Changjiang'
'Chen, Xiangyu'
'Tang, Tong'
'He, Zhengjie'

_publ_section_title
;
 Annulation Reaction of 3-Acylmethylidene Oxindoles with Huisgen
 Zwitterions and Its Applications in the Syntheses of
 Pyrrolo[4,3,2-de]quinolinones and Marine Alkaloids Ammosamides.
;
_journal_issue 6
_journal_name_full 'Organic letters'
_journal_page_first 1486
_journal_page_last 1489
_journal_paper_doi 10.1021/acs.orglett.6b00456
_journal_volume 18
_journal_year 2016
_chemical_formula_moiety 'C29 H27 N3 O5'
_chemical_formula_sum 'C29 H27 N3 O5'
_chemical_formula_weight 497.54
_chemical_name_systematic
; 
 ? 
;
_space_group_IT_number 14
_symmetry_cell_setting monoclinic
_symmetry_space_group_name_Hall '-P 2ybc'
_symmetry_space_group_name_H-M 'P 1 21/c 1'
_atom_sites_solution_hydrogens geom
_atom_sites_solution_primary direct
_atom_sites_solution_secondary difmap
_audit_creation_method SHELXL-97
_cell_angle_alpha 90.00
_cell_angle_beta 91.481(4)
_cell_angle_gamma 90.00
_cell_formula_units_Z 4
_cell_length_a 13.4022(9)
_cell_length_b 10.9390(6)
_cell_length_c 16.5069(11)
_cell_measurement_reflns_used 5539
_cell_measurement_temperature 133(2)
_cell_measurement_theta_max 27.90
_cell_measurement_theta_min 2.23
_cell_volume 2419.2(3)
_computing_cell_refinement CrystalClear
_computing_data_collection 'CrystalClear (Rigaku Inc., 2008)'
_computing_data_reduction CrystalClear
_computing_molecular_graphics 'CrystalStructure 4.0'
_computing_publication_material 'CrystalStructure 4.0 (Rigaku, 2009)'
_computing_structure_refinement 'SHELXL-97 (Sheldrick, 1997)'
_computing_structure_solution 'SHELXS-97 (Sheldrick, 1990)'
_diffrn_ambient_temperature 133(2)
_diffrn_detector_area_resol_mean 7.314
_diffrn_measured_fraction_theta_full 0.989
_diffrn_measured_fraction_theta_max 0.989
_diffrn_measurement_device_type 'Rigaku Saturn70 CCD'
_diffrn_measurement_method \w
_diffrn_radiation_monochromator multilayer
_diffrn_radiation_source 'rotating anode'
_diffrn_radiation_type MoK\a
_diffrn_radiation_wavelength 0.71075
_diffrn_reflns_av_R_equivalents 0.0545
_diffrn_reflns_av_sigmaI/netI 0.0482
_diffrn_reflns_limit_h_max 17
_diffrn_reflns_limit_h_min -17
_diffrn_reflns_limit_k_max 14
_diffrn_reflns_limit_k_min -14
_diffrn_reflns_limit_l_max 21
_diffrn_reflns_limit_l_min -21
_diffrn_reflns_number 23506
_diffrn_reflns_theta_full 28.12
_diffrn_reflns_theta_max 28.12
_diffrn_reflns_theta_min 1.52
_diffrn_standards_decay_% 0
_diffrn_standards_interval_count 0
_diffrn_standards_interval_time 0
_diffrn_standards_number 0
_exptl_absorpt_coefficient_mu 0.095
_exptl_absorpt_correction_T_max 0.9869
_exptl_absorpt_correction_T_min 0.9832
_exptl_absorpt_correction_type multi-scan
_exptl_absorpt_process_details CrystalClear
_exptl_crystal_colour colorless
_exptl_crystal_density_diffrn 1.366
_exptl_crystal_density_method 'not measured'
_exptl_crystal_description prism
_exptl_crystal_F_000 1048
_exptl_crystal_size_max 0.18
_exptl_crystal_size_mid 0.16
_exptl_crystal_size_min 0.14
_refine_diff_density_max 0.311
_refine_diff_density_min -0.344
_refine_diff_density_rms 0.066
_refine_ls_extinction_coef 0.0149(15)
_refine_ls_extinction_expression Fc^*^=kFc[1+0.001xFc^2^\l^3^/sin(2\q)]^-1/4^
_refine_ls_extinction_method SHELXL
_refine_ls_goodness_of_fit_ref 1.065
_refine_ls_hydrogen_treatment mixed
_refine_ls_matrix_type full
_refine_ls_number_parameters 341
_refine_ls_number_reflns 5839
_refine_ls_number_restraints 0
_refine_ls_restrained_S_all 1.065
_refine_ls_R_factor_all 0.0681
_refine_ls_R_factor_gt 0.0512
_refine_ls_shift/su_max 0.000
_refine_ls_shift/su_mean 0.000
_refine_ls_structure_factor_coef Fsqd
_refine_ls_weighting_details 'calc w=1/[\s^2^(Fo^2^)+(0.0729P)^2^+0.0000P] where P=(Fo^2^+2Fc^2^)/3'
_refine_ls_weighting_scheme calc
_refine_ls_wR_factor_gt 0.1240
_refine_ls_wR_factor_ref 0.1348
_reflns_number_gt 4626
_reflns_number_total 5839
_reflns_threshold_expression >2sigma(I)
_cod_data_source_file ol6b00456_si_002.cif
_cod_data_source_block shelxl
_cod_depositor_comments 'Adding full bibliography for 1542621--1542626.cif.'
_cod_database_code 1542626

loop_
_symmetry_equiv_pos_as_xyz
'x, y, z'
'-x, y+1/2, -z+1/2'
'-x, -y, -z'
'x, -y-1/2, z-1/2'

loop_
_atom_site_label
_atom_site_type_symbol
_atom_site_fract_x
_atom_site_fract_y
_atom_site_fract_z
_atom_site_U_iso_or_equiv
_atom_site_adp_type
_atom_site_occupancy
_atom_site_symmetry_multiplicity
_atom_site_calc_flag
_atom_site_refinement_flags
O1 O 0.34597(8) 0.67968(10) 0.30634(7) 0.0294(3) Uani 1 1 d .
O2 O 0.06315(9) 0.36182(11) -0.02963(6) 0.0300(3) Uani 1 1 d .
O3 O 0.03989(8) 0.24870(9) 0.08155(6) 0.0237(3) Uani 1 1 d .
O4 O 0.31309(9) 0.11188(10) 0.15482(7) 0.0359(3) Uani 1 1 d .
O5 O 0.33861(8) 0.31429(9) 0.13761(7) 0.0259(3) Uani 1 1 d .
N1 N 0.34926(10) 0.72954(11) 0.16974(8) 0.0240(3) Uani 1 1 d .
N2 N 0.14174(9) 0.41212(10) 0.09185(7) 0.0183(3) Uani 1 1 d .
N3 N 0.19465(10) 0.25092(12) 0.18709(8) 0.0208(3) Uani 1 1 d .
C1 C 0.32112(11) 0.65962(13) 0.23618(9) 0.0224(3) Uani 1 1 d .
C2 C 0.25575(11) 0.56074(13) 0.20156(9) 0.0198(3) Uani 1 1 d .
C3 C 0.24703(11) 0.58440(13) 0.11631(9) 0.0197(3) Uani 1 1 d .
C4 C 0.30493(11) 0.68518(13) 0.09710(9) 0.0221(3) Uani 1 1 d .
C5 C 0.31212(12) 0.72264(14) 0.01781(10) 0.0259(4) Uani 1 1 d .
H5 H 0.3506 0.7917 0.0030 0.031 Uiso 1 1 calc R
C6 C 0.25920(12) 0.65252(15) -0.03952(10) 0.0273(4) Uani 1 1 d .
H6 H 0.2624 0.6760 -0.0948 0.033 Uiso 1 1 calc R
C7 C 0.20198(11) 0.55020(14) -0.02078(9) 0.0229(3) Uani 1 1 d .
H7 H 0.1680 0.5058 -0.0626 0.027 Uiso 1 1 calc R
C8 C 0.19517(11) 0.51357(13) 0.06035(9) 0.0191(3) Uani 1 1 d .
C9 C 0.15254(11) 0.37381(13) 0.18048(8) 0.0181(3) Uani 1 1 d .
C10 C 0.21682(11) 0.45984(13) 0.23211(9) 0.0195(3) Uani 1 1 d .
H10 H 0.2294 0.4408 0.2876 0.023 Uiso 1 1 calc R
C11 C 0.40986(12) 0.84003(14) 0.17675(11) 0.0287(4) Uani 1 1 d .
H11A H 0.4175 0.8622 0.2347 0.034 Uiso 1 1 calc R
H11B H 0.3742 0.9078 0.1488 0.034 Uiso 1 1 calc R
C12 C 0.51249(11) 0.82708(14) 0.14147(9) 0.0246(3) Uani 1 1 d .
C13 C 0.56969(13) 0.72283(15) 0.15472(11) 0.0318(4) Uani 1 1 d .
H13 H 0.5446 0.6583 0.1869 0.038 Uiso 1 1 calc R
C14 C 0.66344(13) 0.71235(17) 0.12116(11) 0.0370(4) Uani 1 1 d .
H14 H 0.7016 0.6402 0.1298 0.044 Uiso 1 1 calc R
C15 C 0.70108(13) 0.80592(18) 0.07553(11) 0.0378(4) Uani 1 1 d .
H15 H 0.7650 0.7983 0.0525 0.045 Uiso 1 1 calc R
C16 C 0.64570(14) 0.91094(17) 0.06332(11) 0.0383(4) Uani 1 1 d .
H16 H 0.6719 0.9762 0.0324 0.046 Uiso 1 1 calc R
C17 C 0.55162(13) 0.92142(15) 0.09612(10) 0.0312(4) Uani 1 1 d .
H17 H 0.5138 0.9939 0.0874 0.037 Uiso 1 1 calc R
C18 C 0.07978(11) 0.34264(13) 0.04148(9) 0.0196(3) Uani 1 1 d .
C19 C -0.03427(12) 0.17646(14) 0.03731(9) 0.0238(3) Uani 1 1 d .
H19A H -0.0020 0.1246 -0.0036 0.029 Uiso 1 1 calc R
H19B H -0.0833 0.2304 0.0092 0.029 Uiso 1 1 calc R
C20 C -0.08497(13) 0.09849(15) 0.09882(11) 0.0331(4) Uani 1 1 d .
H20A H -0.0355 0.0457 0.1261 0.040 Uiso 1 1 calc R
H20B H -0.1360 0.0479 0.0716 0.040 Uiso 1 1 calc R
H20C H -0.1165 0.1510 0.1389 0.040 Uiso 1 1 calc R
C21 C 0.28569(12) 0.21731(13) 0.15884(9) 0.0232(3) Uani 1 1 d .
C22 C 0.44003(12) 0.29423(15) 0.11121(11) 0.0314(4) Uani 1 1 d .
H22A H 0.4399 0.2518 0.0582 0.038 Uiso 1 1 calc R
H22B H 0.4783 0.2445 0.1513 0.038 Uiso 1 1 calc R
C23 C 0.48399(14) 0.41907(18) 0.10438(15) 0.0518(6) Uani 1 1 d .
H23A H 0.4467 0.4656 0.0629 0.062 Uiso 1 1 calc R
H23B H 0.5540 0.4124 0.0892 0.062 Uiso 1 1 calc R
H23C H 0.4801 0.4611 0.1566 0.062 Uiso 1 1 calc R
C24 C 0.05070(11) 0.37646(13) 0.22069(8) 0.0182(3) Uani 1 1 d .
C25 C 0.03074(12) 0.29941(13) 0.28580(9) 0.0215(3) Uani 1 1 d .
H25 H 0.0798 0.2427 0.3045 0.026 Uiso 1 1 calc R
C26 C -0.06067(12) 0.30566(14) 0.32306(9) 0.0242(3) Uani 1 1 d .
H26 H -0.0746 0.2514 0.3663 0.029 Uiso 1 1 calc R
C27 C -0.13169(12) 0.39003(15) 0.29800(9) 0.0250(3) Uani 1 1 d .
H27 H -0.1940 0.3944 0.3240 0.030 Uiso 1 1 calc R
C28 C -0.11120(11) 0.46846(14) 0.23437(9) 0.0234(3) Uani 1 1 d .
H28 H -0.1597 0.5269 0.2171 0.028 Uiso 1 1 calc R
C29 C -0.02084(11) 0.46219(13) 0.19599(9) 0.0205(3) Uani 1 1 d .
H29 H -0.0075 0.5164 0.1527 0.025 Uiso 1 1 calc R
H3 H 0.1540(16) 0.1943(18) 0.1849(12) 0.041(6) Uiso 1 1 d .

loop_
_atom_site_aniso_label
_atom_site_aniso_U_11
_atom_site_aniso_U_22
_atom_site_aniso_U_33
_atom_site_aniso_U_23
_atom_site_aniso_U_13
_atom_site_aniso_U_12
O1 0.0283(6) 0.0297(6) 0.0302(6) -0.0074(5) -0.0012(5) -0.0029(5)
O2 0.0373(7) 0.0346(6) 0.0179(6) 0.0018(5) -0.0042(5) -0.0077(5)
O3 0.0299(6) 0.0210(5) 0.0200(6) 0.0017(4) -0.0033(4) -0.0063(5)
O4 0.0349(7) 0.0202(6) 0.0527(8) -0.0017(5) 0.0045(6) 0.0075(5)
O5 0.0205(6) 0.0212(6) 0.0361(7) 0.0001(5) 0.0050(5) 0.0034(4)
N1 0.0219(7) 0.0186(6) 0.0316(8) -0.0014(5) 0.0035(5) -0.0020(5)
N2 0.0207(6) 0.0183(6) 0.0159(6) 0.0018(5) 0.0001(5) 0.0001(5)
N3 0.0223(7) 0.0165(6) 0.0234(7) 0.0011(5) -0.0001(5) 0.0017(5)
C1 0.0184(7) 0.0204(7) 0.0285(9) -0.0036(6) 0.0017(6) 0.0016(6)
C2 0.0182(7) 0.0198(7) 0.0215(8) -0.0025(6) 0.0007(6) 0.0024(6)
C3 0.0198(7) 0.0173(7) 0.0222(8) 0.0011(5) 0.0046(6) 0.0042(6)
C4 0.0186(7) 0.0177(7) 0.0303(9) 0.0006(6) 0.0039(6) 0.0040(6)
C5 0.0224(8) 0.0205(8) 0.0352(9) 0.0081(6) 0.0063(7) 0.0018(6)
C6 0.0258(8) 0.0307(9) 0.0257(8) 0.0096(7) 0.0064(7) 0.0053(7)
C7 0.0217(7) 0.0259(8) 0.0211(8) 0.0043(6) 0.0030(6) 0.0030(6)
C8 0.0168(7) 0.0179(7) 0.0228(8) 0.0022(6) 0.0045(6) 0.0039(6)
C9 0.0217(7) 0.0164(7) 0.0163(7) 0.0014(5) -0.0006(6) 0.0021(6)
C10 0.0195(7) 0.0204(7) 0.0186(7) -0.0010(6) -0.0007(6) 0.0024(6)
C11 0.0251(8) 0.0171(7) 0.0441(10) -0.0027(7) 0.0038(7) -0.0021(6)
C12 0.0227(8) 0.0212(8) 0.0298(9) -0.0043(6) -0.0021(6) -0.0019(6)
C13 0.0301(9) 0.0235(8) 0.0417(10) -0.0001(7) -0.0005(8) 0.0023(7)
C14 0.0287(9) 0.0366(10) 0.0454(11) -0.0115(8) -0.0058(8) 0.0096(8)
C15 0.0238(9) 0.0533(12) 0.0363(10) -0.0152(8) 0.0024(7) -0.0042(8)
C16 0.0291(9) 0.0444(11) 0.0417(11) 0.0014(8) 0.0053(8) -0.0094(8)
C17 0.0287(9) 0.0254(8) 0.0396(10) 0.0010(7) 0.0000(7) -0.0028(7)
C18 0.0203(7) 0.0197(7) 0.0188(7) -0.0015(6) 0.0016(6) 0.0029(6)
C19 0.0240(8) 0.0229(8) 0.0243(8) -0.0045(6) -0.0030(6) -0.0028(6)
C20 0.0320(9) 0.0308(9) 0.0362(10) 0.0059(7) -0.0038(7) -0.0066(7)
C21 0.0252(8) 0.0203(7) 0.0239(8) -0.0011(6) -0.0029(6) 0.0032(6)
C22 0.0202(8) 0.0341(9) 0.0401(10) -0.0048(7) 0.0039(7) 0.0074(7)
C23 0.0271(10) 0.0407(11) 0.0886(17) 0.0092(11) 0.0223(10) 0.0039(9)
C24 0.0215(7) 0.0171(7) 0.0159(7) -0.0015(5) 0.0005(6) -0.0016(6)
C25 0.0264(8) 0.0190(7) 0.0191(7) 0.0009(6) -0.0009(6) 0.0001(6)
C26 0.0294(8) 0.0239(8) 0.0196(8) 0.0002(6) 0.0034(6) -0.0063(7)
C27 0.0215(8) 0.0291(8) 0.0247(8) -0.0046(6) 0.0042(6) -0.0058(6)
C28 0.0216(8) 0.0249(8) 0.0236(8) -0.0030(6) -0.0021(6) 0.0016(6)
C29 0.0229(8) 0.0210(7) 0.0176(7) 0.0006(6) -0.0008(6) -0.0004(6)

loop_
_atom_type_symbol
_atom_type_description
_atom_type_scat_dispersion_real
_atom_type_scat_dispersion_imag
_atom_type_scat_source
C C 0.0033 0.0016 'International Tables Vol C Tables 4.2.6.8 and 6.1.1.4'
H H 0.0000 0.0000 'International Tables Vol C Tables 4.2.6.8 and 6.1.1.4'
N N 0.0061 0.0033 'International Tables Vol C Tables 4.2.6.8 and 6.1.1.4'
O O 0.0106 0.0060 'International Tables Vol C Tables 4.2.6.8 and 6.1.1.4'

loop_
_geom_angle_atom_site_label_1
_geom_angle_atom_site_label_2
_geom_angle_atom_site_label_3
_geom_angle
C18 O3 C19 116.45(11)
C21 O5 C22 117.90(12)
C1 N1 C4 111.26(12)
C1 N1 C11 123.53(13)
C4 N1 C11 125.01(13)
C18 N2 C8 120.42(12)
C18 N2 C9 117.72(11)
C8 N2 C9 121.84(11)
C21 N3 C9 124.62(13)
C21 N3 H3 112.1(14)
C9 N3 H3 115.7(14)
O1 C1 N1 125.15(14)
O1 C1 C2 129.58(14)
N1 C1 C2 105.27(12)
C10 C2 C3 120.07(13)
C10 C2 C1 133.54(14)
C3 C2 C1 106.06(12)
C8 C3 C4 124.57(14)
C8 C3 C2 125.67(13)
C4 C3 C2 109.61(13)
C5 C4 C3 120.40(14)
C5 C4 N1 131.86(14)
C3 C4 N1 107.73(13)
C4 C5 C6 115.70(14)
C4 C5 H5 122.2
C6 C5 H5 122.2
C7 C6 C5 124.21(14)
C7 C6 H6 117.9
C5 C6 H6 117.9
C6 C7 C8 119.35(15)
C6 C7 H7 120.3
C8 C7 H7 120.3
C3 C8 C7 115.76(13)
C3 C8 N2 116.22(12)
C7 C8 N2 128.02(13)
N3 C9 C10 108.38(11)
N3 C9 N2 110.57(11)
C10 C9 N2 113.92(11)
N3 C9 C24 109.36(11)
C10 C9 C24 104.07(11)
N2 C9 C24 110.28(11)
C2 C10 C9 121.63(13)
C2 C10 H10 119.2
C9 C10 H10 119.2
N1 C11 C12 113.66(12)
N1 C11 H11A 108.8
C12 C11 H11A 108.8
N1 C11 H11B 108.8
C12 C11 H11B 108.8
H11A C11 H11B 107.7
C17 C12 C13 118.79(15)
C17 C12 C11 119.89(14)
C13 C12 C11 121.31(14)
C12 C13 C14 120.38(16)
C12 C13 H13 119.8
C14 C13 H13 119.8
C15 C14 C13 120.33(16)
C15 C14 H14 119.8
C13 C14 H14 119.8
C14 C15 C16 119.77(17)
C14 C15 H15 120.1
C16 C15 H15 120.1
C15 C16 C17 120.12(17)
C15 C16 H16 119.9
C17 C16 H16 119.9
C12 C17 C16 120.59(16)
C12 C17 H17 119.7
C16 C17 H17 119.7
O2 C18 O3 123.16(14)
O2 C18 N2 125.47(14)
O3 C18 N2 111.37(12)
O3 C19 C20 106.55(12)
O3 C19 H19A 110.4
C20 C19 H19A 110.4
O3 C19 H19B 110.4
C20 C19 H19B 110.4
H19A C19 H19B 108.6
C19 C20 H20A 109.5
C19 C20 H20B 109.5
H20A C20 H20B 109.5
C19 C20 H20C 109.5
H20A C20 H20C 109.5
H20B C20 H20C 109.5
O4 C21 O5 125.50(15)
O4 C21 N3 123.26(15)
O5 C21 N3 111.25(12)
O5 C22 C23 104.97(13)
O5 C22 H22A 110.8
C23 C22 H22A 110.8
O5 C22 H22B 110.8
C23 C22 H22B 110.8
H22A C22 H22B 108.8
C22 C23 H23A 109.5
C22 C23 H23B 109.5
H23A C23 H23B 109.5
C22 C23 H23C 109.5
H23A C23 H23C 109.5
H23B C23 H23C 109.5
C29 C24 C25 119.13(13)
C29 C24 C9 119.94(12)
C25 C24 C9 120.79(13)
C26 C25 C24 120.03(14)
C26 C25 H25 120.0
C24 C25 H25 120.0
C27 C26 C25 120.65(14)
C27 C26 H26 119.7
C25 C26 H26 119.7
C26 C27 C28 119.40(14)
C26 C27 H27 120.3
C28 C27 H27 120.3
C29 C28 C27 120.56(14)
C29 C28 H28 119.7
C27 C28 H28 119.7
C28 C29 C24 120.20(13)
C28 C29 H29 119.9
C24 C29 H29 119.9

loop_
_geom_bond_atom_site_label_1
_geom_bond_atom_site_label_2
_geom_bond_distance
O1 C1 1.2167(18)
O2 C18 1.2074(17)
O3 C18 1.3406(18)
O3 C19 1.4520(17)
O4 C21 1.2127(18)
O5 C21 1.3282(18)
O5 C22 1.4548(19)
N1 C1 1.397(2)
N1 C4 1.410(2)
N1 C11 1.4590(19)
N2 C18 1.3868(18)
N2 C8 1.4262(18)
N2 C9 1.5252(18)
N3 C21 1.368(2)
N3 C9 1.4609(18)
N3 H3 0.83(2)
C1 C2 1.496(2)
C2 C10 1.326(2)
C2 C3 1.433(2)
C3 C8 1.380(2)
C3 C4 1.390(2)
C4 C5 1.377(2)
C5 C6 1.397(2)
C5 H5 0.9500
C6 C7 1.396(2)
C6 H6 0.9500
C7 C8 1.403(2)
C7 H7 0.9500
C9 C10 1.522(2)
C9 C24 1.533(2)
C10 H10 0.9500
C11 C12 1.514(2)
C11 H11A 0.9900
C11 H11B 0.9900
C12 C17 1.386(2)
C12 C13 1.388(2)
C13 C14 1.391(3)
C13 H13 0.9500
C14 C15 1.375(3)
C14 H14 0.9500
C15 C16 1.380(3)
C15 H15 0.9500
C16 C17 1.390(2)
C16 H16 0.9500
C17 H17 0.9500
C19 C20 1.502(2)
C19 H19A 0.9900
C19 H19B 0.9900
C20 H20A 0.9800
C20 H20B 0.9800
C20 H20C 0.9800
C22 C23 1.493(2)
C22 H22A 0.9900
C22 H22B 0.9900
C23 H23A 0.9800
C23 H23B 0.9800
C23 H23C 0.9800
C24 C29 1.395(2)
C24 C25 1.397(2)
C25 C26 1.387(2)
C25 H25 0.9500
C26 C27 1.382(2)
C26 H26 0.9500
C27 C28 1.389(2)
C27 H27 0.9500
C28 C29 1.383(2)
C28 H28 0.9500
C29 H29 0.9500

loop_
_geom_torsion_atom_site_label_1
_geom_torsion_atom_site_label_2
_geom_torsion_atom_site_label_3
_geom_torsion_atom_site_label_4
_geom_torsion
C4 N1 C1 O1 -177.68(14)
C11 N1 C1 O1 -2.5(2)
C4 N1 C1 C2 1.72(16)
C11 N1 C1 C2 176.87(13)
O1 C1 C2 C10 -10.1(3)
N1 C1 C2 C10 170.53(16)
O1 C1 C2 C3 176.77(15)
N1 C1 C2 C3 -2.59(15)
C10 C2 C3 C8 4.1(2)
C1 C2 C3 C8 178.29(13)
C10 C2 C3 C4 -171.64(13)
C1 C2 C3 C4 2.60(16)
C8 C3 C4 C5 1.4(2)
C2 C3 C4 C5 177.16(13)
C8 C3 C4 N1 -177.34(13)
C2 C3 C4 N1 -1.59(16)
C1 N1 C4 C5 -178.70(15)
C11 N1 C4 C5 6.2(3)
C1 N1 C4 C3 -0.15(16)
C11 N1 C4 C3 -175.22(13)
C3 C4 C5 C6 -0.7(2)
N1 C4 C5 C6 177.73(15)
C4 C5 C6 C7 -0.2(2)
C5 C6 C7 C8 0.4(2)
C4 C3 C8 C7 -1.1(2)
C2 C3 C8 C7 -176.19(13)
C4 C3 C8 N2 178.61(13)
C2 C3 C8 N2 3.5(2)
C6 C7 C8 C3 0.2(2)
C6 C7 C8 N2 -179.49(13)
C18 N2 C8 C3 173.79(13)
C9 N2 C8 C3 -8.00(18)
C18 N2 C8 C7 -6.5(2)
C9 N2 C8 C7 171.69(14)
C21 N3 C9 C10 -65.90(17)
C21 N3 C9 N2 59.63(18)
C21 N3 C9 C24 -178.75(13)
C18 N2 C9 N3 61.24(16)
C8 N2 C9 N3 -117.01(13)
C18 N2 C9 C10 -176.42(12)
C8 N2 C9 C10 5.32(18)
C18 N2 C9 C24 -59.84(15)
C8 N2 C9 C24 121.91(13)
C3 C2 C10 C9 -6.8(2)
C1 C2 C10 C9 -179.19(14)
N3 C9 C10 C2 125.91(14)
N2 C9 C10 C2 2.37(19)
C24 C9 C10 C2 -117.77(14)
C1 N1 C11 C12 112.76(16)
C4 N1 C11 C12 -72.75(19)
N1 C11 C12 C17 138.16(15)
N1 C11 C12 C13 -43.0(2)
C17 C12 C13 C14 -1.7(2)
C11 C12 C13 C14 179.43(16)
C12 C13 C14 C15 1.0(3)
C13 C14 C15 C16 0.3(3)
C14 C15 C16 C17 -0.9(3)
C13 C12 C17 C16 1.1(3)
C11 C12 C17 C16 -179.99(16)
C15 C16 C17 C12 0.2(3)
C19 O3 C18 O2 -6.5(2)
C19 O3 C18 N2 173.95(12)
C8 N2 C18 O2 -2.3(2)
C9 N2 C18 O2 179.45(14)
C8 N2 C18 O3 177.27(11)
C9 N2 C18 O3 -1.01(17)
C18 O3 C19 C20 -166.65(13)
C22 O5 C21 O4 -3.4(2)
C22 O5 C21 N3 176.08(13)
C9 N3 C21 O4 -169.39(14)
C9 N3 C21 O5 11.1(2)
C21 O5 C22 C23 -171.45(15)
N3 C9 C24 C29 -154.27(12)
C10 C9 C24 C29 90.10(15)
N2 C9 C24 C29 -32.47(17)
N3 C9 C24 C25 30.12(17)
C10 C9 C24 C25 -85.51(15)
N2 C9 C24 C25 151.92(13)
C29 C24 C25 C26 2.4(2)
C9 C24 C25 C26 178.01(13)
C24 C25 C26 C27 -1.9(2)
C25 C26 C27 C28 0.5(2)
C26 C27 C28 C29 0.3(2)
C27 C28 C29 C24 0.2(2)
C25 C24 C29 C28 -1.6(2)
C9 C24 C29 C28 -177.24(13)
